data_1516081
loop_
_publ_author_name
'Lee, Ho Yong'
'Olasz, Andr\'as'
'Chen, Chun-Hsing'
'Lee, Dongwhan'

_publ_section_title
;
 Three-stage binary switching of azoaromatic polybase.
;
_journal_issue 24
_journal_name_full 'Organic letters'
_journal_page_first 6286
_journal_page_last 6289
_journal_paper_doi 10.1021/ol303039s
_journal_volume 14
_journal_year 2012
_chemical_formula_moiety 'C14 H17 B1 F2 N4'
_chemical_formula_sum 'C14 H17 B F2 N4'
_chemical_formula_weight 290.12
_space_group_IT_number 2
_symmetry_cell_setting triclinic
_symmetry_space_group_name_Hall '-P 1'
_symmetry_space_group_name_H-M 'P -1'
_atom_sites_solution_hydrogens geom
_atom_sites_solution_primary direct
_audit_creation_date 10-11-09
_audit_creation_method CRYSTALS_ver_14.06
_cell_angle_alpha 96.1280(10)
_cell_angle_beta 99.1800(10)
_cell_angle_gamma 95.2560(10)
_cell_formula_units_Z 2
_cell_length_a 7.3413(5)
_cell_length_b 7.5696(5)
_cell_length_c 13.1377(8)
_cell_measurement_reflns_used 8293
_cell_measurement_temperature 150
_cell_measurement_theta_max 30
_cell_measurement_theta_min 3
_cell_volume 712.20(8)
_computing_cell_refinement 'Apex2 (Bruker AXS, 2006)'
_computing_data_collection 'Apex2 (Bruker AXS, 2006)'
_computing_data_reduction 'Apex2 (Bruker AXS, 2006)'
_computing_molecular_graphics 'CAMERON (Watkin et al., 1996)'
_computing_publication_material 'CRYSTALS (Betteridge et al., 2003)'
_computing_structure_refinement 'CRYSTALS (Betteridge et al., 2003)'
_computing_structure_solution 'SIR92 (Altomare et al., 1994)'
_diffrn_ambient_temperature 150
_diffrn_measured_fraction_theta_full 0.993
_diffrn_measured_fraction_theta_max 0.985
_diffrn_measurement_device Area
_diffrn_measurement_device_type 'Bruker Kappa Apex2'
_diffrn_measurement_method '\f & \w scans'
_diffrn_radiation_monochromator graphite
_diffrn_radiation_type 'Mo K\a'
_diffrn_radiation_wavelength 0.71073
_diffrn_reflns_av_R_equivalents 0.020
_diffrn_reflns_limit_h_max 10
_diffrn_reflns_limit_h_min -10
_diffrn_reflns_limit_k_max 9
_diffrn_reflns_limit_k_min -10
_diffrn_reflns_limit_l_max 17
_diffrn_reflns_limit_l_min -18
_diffrn_reflns_number 15337
_diffrn_reflns_theta_full 25.281
_diffrn_reflns_theta_max 30.096
_diffrn_reflns_theta_min 1.582
_diffrn_standards_number 0
_exptl_absorpt_coefficient_mu 0.101
_exptl_absorpt_correction_T_max 0.97
_exptl_absorpt_correction_T_min 0.97
_exptl_absorpt_correction_type numerical
_exptl_absorpt_process_details
; 
 Analytical Absorption (De Meulenaer & Tompa, 1965) 
;
_exptl_crystal_colour green
_exptl_crystal_density_diffrn 1.353
_exptl_crystal_density_method 'not measured'
_exptl_crystal_description prism
_exptl_crystal_F_000 304
_exptl_crystal_size_max 0.403
_exptl_crystal_size_mid 0.298
_exptl_crystal_size_min 0.272
_refine_diff_density_max 0.37
_refine_diff_density_min -0.21
_refine_ls_extinction_method None
_refine_ls_goodness_of_fit_ref 0.9917
_refine_ls_hydrogen_treatment none
_refine_ls_matrix_type full
_refine_ls_number_parameters 241
_refine_ls_number_reflns 4142
_refine_ls_number_restraints 0
_refine_ls_R_factor_all 0.0439
_refine_ls_R_factor_gt 0.0416
_refine_ls_shift/su_max 0.0013763
_refine_ls_shift/su_mean 0.0000483
_refine_ls_structure_factor_coef Fsqd
_refine_ls_weighting_details
;
 Method= Modified Sheldrick 
 w=1/[\s^2^(F^2^) + ( 0.17P)^2^ + 0.58P] 
 ,where P=(max(Fo^2^,0) + 2Fc^2^)/3 
;
_refine_ls_weighting_scheme calc
_refine_ls_wR_factor_all 0.1480
_refine_ls_wR_factor_gt 0.1329
_refine_ls_wR_factor_ref 0.1480
_reflns_limit_h_max 10
_reflns_limit_h_min -10
_reflns_limit_k_max 10
_reflns_limit_k_min -10
_reflns_limit_l_max 18
_reflns_limit_l_min 0
_reflns_number_gt 3956
_reflns_number_total 4142
_reflns_threshold_expression I>2.0\s(I)
_oxford_diffrn_Wilson_B_factor 1.89
_oxford_diffrn_Wilson_scale 18.46
_oxford_refine_ls_r_factor_ref 0.0439
_oxford_refine_ls_scale 0.2444(3)
_oxford_reflns_number_all 4142
_oxford_reflns_threshold_expression_ref I>-10.0\s(I)
_oxford_structure_analysis_title 'mo_10111_0m in P-1'
_cod_data_source_file ol303039s_si_002.cif
_cod_data_source_block 10111
_cod_depositor_comments
;
The following automatic conversions were performed:

'_symmetry_cell_setting' value 'Triclinic' changed to 'triclinic'
according to
/usr/data/users/saulius/automatic-downloads/retrospective/ACS/lib/dictionaries/cif_core.dic
dictionary named 'cif_core.dic' version 2.4.2 from 2011-04-26.

Automatic conversion script
Id: cif_fix_values 2281 2013-09-26 08:29:07Z andrius 
;
_cod_original_sg_symbol_H-M 'P -1 '
_cod_original_formula_sum 'C14 H17 B1 F2 N4'
_cod_database_code 1516081

loop_
_symmetry_equiv_pos_as_xyz
x,y,z
-x,-y,-z

loop_
_atom_site_label
_atom_site_type_symbol
_atom_site_fract_x
_atom_site_fract_y
_atom_site_fract_z
_atom_site_U_iso_or_equiv
_atom_site_occupancy
_atom_site_adp_type
F1 F 0.49763(9) 0.50195(9) 0.25888(5) 0.0311 1.0000 Uani
F2 F 0.20470(11) 0.57294(9) 0.26495(5) 0.0341 1.0000 Uani
N1 N 0.26701(12) 0.43568(11) 0.09944(6) 0.0207 1.0000 Uani
N2 N 0.17953(12) 0.15655(11) 0.14117(6) 0.0219 1.0000 Uani
N3 N 0.24563(11) 0.25396(11) 0.23018(6) 0.0202 1.0000 Uani
N4 N 0.27219(15) -0.03791(14) 0.60437(7) 0.0303 1.0000 Uani
C1 C 0.19033(13) 0.26316(13) 0.06515(7) 0.0207 1.0000 Uani
C2 C 0.13534(14) 0.24194(14) -0.04270(7) 0.0242 1.0000 Uani
C3 C 0.18168(14) 0.40959(14) -0.07346(8) 0.0240 1.0000 Uani
C4 C 0.26269(13) 0.52758(13) 0.01568(7) 0.0210 1.0000 Uani
C5 C 0.33763(15) 0.71978(14) 0.02674(8) 0.0246 1.0000 Uani
C6 C 0.32112(16) 0.79740(15) -0.07627(9) 0.0282 1.0000 Uani
C7 C 0.25245(13) 0.17760(13) 0.32256(7) 0.0209 1.0000 Uani
C8 C 0.31202(14) 0.28758(13) 0.41740(8) 0.0233 1.0000 Uani
C9 C 0.31813(15) 0.21737(14) 0.51060(8) 0.0251 1.0000 Uani
C10 C 0.26526(14) 0.03327(13) 0.51310(8) 0.0232 1.0000 Uani
C11 C 0.20605(15) -0.07563(14) 0.41655(8) 0.0256 1.0000 Uani
C12 C 0.20026(15) -0.00469(13) 0.32403(8) 0.0241 1.0000 Uani
C13 C 0.21173(18) -0.22570(16) 0.60543(10) 0.0323 1.0000 Uani
C14 C 0.3230(2) 0.07575(19) 0.70269(9) 0.0392 1.0000 Uani
B1 B 0.31211(16) 0.46052(14) 0.21820(8) 0.0222 1.0000 Uani
H21 H 0.076(2) 0.132(2) -0.0867(12) 0.0288 1.0000 Uiso
H31 H 0.161(2) 0.440(2) -0.1440(12) 0.0284 1.0000 Uiso
H51 H 0.468(2) 0.730(2) 0.0621(12) 0.0292 1.0000 Uiso
H52 H 0.273(2) 0.789(2) 0.0749(12) 0.0292 1.0000 Uiso
H61 H 0.376(2) 0.927(2) -0.0632(13) 0.0335 1.0000 Uiso
H62 H 0.389(2) 0.728(2) -0.1226(13) 0.0335 1.0000 Uiso
H63 H 0.188(2) 0.791(2) -0.1056(13) 0.0335 1.0000 Uiso
H81 H 0.347(2) 0.421(2) 0.4173(12) 0.0279 1.0000 Uiso
H91 H 0.359(2) 0.298(2) 0.5750(13) 0.0298 1.0000 Uiso
H111 H 0.167(2) -0.205(2) 0.4137(12) 0.0303 1.0000 Uiso
H121 H 0.161(2) -0.084(2) 0.2597(12) 0.0287 1.0000 Uiso
H131 H 0.226(2) -0.253(2) 0.6744(14) 0.0387 1.0000 Uiso
H132 H 0.288(2) -0.306(2) 0.5675(14) 0.0387 1.0000 Uiso
H133 H 0.083(2) -0.254(2) 0.5744(14) 0.0387 1.0000 Uiso
H141 H 0.328(3) 0.005(3) 0.7594(15) 0.0468 1.0000 Uiso
H142 H 0.449(3) 0.137(3) 0.7090(15) 0.0468 1.0000 Uiso
H143 H 0.238(3) 0.159(3) 0.7125(15) 0.0468 1.0000 Uiso

loop_
_atom_site_aniso_label
_atom_site_aniso_U_11
_atom_site_aniso_U_22
_atom_site_aniso_U_33
_atom_site_aniso_U_23
_atom_site_aniso_U_13
_atom_site_aniso_U_12
F1 0.0346(3) 0.0291(3) 0.0239(3) 0.0043(2) -0.0053(2) -0.0092(3)
F2 0.0555(4) 0.0246(3) 0.0241(3) 0.0001(2) 0.0092(3) 0.0139(3)
N1 0.0249(4) 0.0190(4) 0.0170(4) 0.0016(3) 0.0010(3) 0.0007(3)
N2 0.0253(4) 0.0208(4) 0.0178(4) -0.0002(3) 0.0021(3) -0.0005(3)
N3 0.0245(4) 0.0187(4) 0.0161(4) 0.0003(3) 0.0023(3) 0.0004(3)
N4 0.0436(5) 0.0270(5) 0.0198(4) 0.0060(3) 0.0048(4) -0.0007(4)
C1 0.0232(4) 0.0193(4) 0.0182(4) 0.0002(3) 0.0015(3) -0.0003(3)
C2 0.0273(4) 0.0259(5) 0.0170(4) -0.0007(3) 0.0008(3) 0.0001(3)
C3 0.0275(4) 0.0267(5) 0.0168(4) 0.0020(3) 0.0018(3) 0.0026(4)
C4 0.0224(4) 0.0217(4) 0.0190(4) 0.0029(3) 0.0029(3) 0.0037(3)
C5 0.0291(5) 0.0218(4) 0.0223(4) 0.0042(3) 0.0023(4) 0.0021(3)
C6 0.0314(5) 0.0283(5) 0.0265(5) 0.0096(4) 0.0051(4) 0.0039(4)
C7 0.0253(4) 0.0193(4) 0.0176(4) 0.0017(3) 0.0033(3) 0.0007(3)
C8 0.0295(5) 0.0207(4) 0.0181(4) 0.0007(3) 0.0021(3) -0.0010(3)
C9 0.0327(5) 0.0229(5) 0.0183(4) 0.0012(3) 0.0029(4) -0.0002(4)
C10 0.0275(4) 0.0233(5) 0.0193(4) 0.0042(3) 0.0042(3) 0.0024(4)
C11 0.0341(5) 0.0207(4) 0.0212(4) 0.0024(3) 0.0047(4) 0.0002(4)
C12 0.0315(5) 0.0195(4) 0.0202(4) 0.0006(3) 0.0040(4) 0.0000(3)
C13 0.0396(6) 0.0278(5) 0.0303(5) 0.0114(4) 0.0057(4) -0.0010(4)
C14 0.0590(8) 0.0378(6) 0.0186(5) 0.0038(4) 0.0048(5) -0.0032(6)
B1 0.0306(5) 0.0179(5) 0.0169(4) 0.0010(3) 0.0016(4) 0.0008(4)

loop_
_atom_type_symbol
_atom_type_scat_dispersion_real
_atom_type_scat_dispersion_imag
_atom_type_scat_Cromer_Mann_a1
_atom_type_scat_Cromer_Mann_b1
_atom_type_scat_Cromer_Mann_a2
_atom_type_scat_Cromer_Mann_b2
_atom_type_scat_Cromer_Mann_a3
_atom_type_scat_Cromer_Mann_b3
_atom_type_scat_Cromer_Mann_a4
_atom_type_scat_Cromer_Mann_b4
_atom_type_scat_Cromer_Mann_c
_atom_type_scat_source
C 0.0033 0.0016 2.3100 20.8439 1.0200 10.2075 1.5886 0.5687 0.8650 51.6512 0.2156 'International Tables Vol C 4.2.6.8 and 6.1.1.4'
H 0.0000 0.0000 0.4930 10.5109 0.3229 26.1257 0.1402 3.1424 0.0408 57.7998 0.0030 'International Tables Vol C 4.2.6.8 and 6.1.1.4'
B 0.0013 0.0007 2.0545 23.2185 1.3326 1.0210 1.0979 60.3498 0.7068 0.1403 -0.1932 'International Tables Vol C 4.2.6.8 and 6.1.1.4'
N 0.0061 0.0033 12.2126 0.0057 3.1322 9.8933 2.0125 28.9975 1.1663 0.5826 -11.5290 'International Tables Vol C 4.2.6.8 and 6.1.1.4'
F 0.0171 0.0103 3.5392 10.2825 2.6412 4.2944 1.5170 0.2615 1.0243 26.1476 0.2776 'International Tables Vol C 4.2.6.8 and 6.1.1.4'

loop_
_geom_angle_atom_site_label_1
_geom_angle_atom_site_label_2
_geom_angle_atom_site_label_3
_geom_angle
_geom_angle_publ_flag
C1 N1 C4 108.21(8) yes
C1 N1 B1 109.33(8) yes
C4 N1 B1 142.19(8) yes
N3 N2 C1 107.53(8) yes
N2 N3 C7 119.98(8) yes
N2 N3 B1 113.26(8) yes
C7 N3 B1 126.76(8) yes
C10 N4 C13 120.80(9) yes
C10 N4 C14 120.50(10) yes
C13 N4 C14 118.44(10) yes
N1 C1 N2 114.83(8) yes
N1 C1 C2 110.03(9) yes
N2 C1 C2 135.09(9) yes
C1 C2 C3 105.37(9) yes
C1 C2 H21 126.5(9) no
C3 C2 H21 128.1(9) no
C2 C3 C4 108.33(9) yes
C2 C3 H31 126.0(9) no
C4 C3 H31 125.7(9) no
C3 C4 N1 108.05(9) yes
C3 C4 C5 130.42(9) yes
N1 C4 C5 121.53(9) yes
C4 C5 C6 113.35(9) yes
C4 C5 H51 107.1(9) no
C6 C5 H51 111.6(9) no
C4 C5 H52 109.2(9) no
C6 C5 H52 109.9(9) no
H51 C5 H52 105.4(13) no
C5 C6 H61 109.1(10) no
C5 C6 H62 108.7(10) no
H61 C6 H62 110.1(13) no
C5 C6 H63 107.9(10) no
H61 C6 H63 109.0(13) no
H62 C6 H63 111.8(14) no
N3 C7 C8 118.88(9) yes
N3 C7 C12 122.22(8) yes
C8 C7 C12 118.90(9) yes
C7 C8 C9 120.59(9) yes
C7 C8 H81 119.5(9) no
C9 C8 H81 119.9(9) no
C8 C9 C10 121.04(9) yes
C8 C9 H91 118.2(10) no
C10 C9 H91 120.8(10) no
C9 C10 N4 121.63(9) yes
C9 C10 C11 117.51(9) yes
N4 C10 C11 120.85(10) yes
C10 C11 C12 121.10(9) yes
C10 C11 H111 121.0(9) no
C12 C11 H111 117.9(9) no
C7 C12 C11 120.85(9) yes
C7 C12 H121 120.6(10) no
C11 C12 H121 118.5(9) no
N4 C13 H131 109.8(11) no
N4 C13 H132 111.9(10) no
H131 C13 H132 107.0(14) no
N4 C13 H133 110.7(10) no
H131 C13 H133 108.4(14) no
H132 C13 H133 109.0(14) no
N4 C14 H141 110.3(11) no
N4 C14 H142 110.4(11) no
H141 C14 H142 105.5(15) no
N4 C14 H143 112.8(11) no
H141 C14 H143 107.2(16) no
H142 C14 H143 110.3(16) no
N3 B1 N1 94.99(7) yes
N3 B1 F1 110.14(8) yes
N1 B1 F1 114.74(9) yes
N3 B1 F2 110.10(8) yes
N1 B1 F2 113.99(8) yes
F1 B1 F2 111.65(8) yes

loop_
_geom_bond_atom_site_label_1
_geom_bond_atom_site_label_2
_geom_bond_distance
_geom_bond_publ_flag
F1 B1 1.3758(13) yes
F2 B1 1.3744(13) yes
N1 C1 1.3726(12) yes
N1 C4 1.3610(12) yes
N1 B1 1.5298(13) yes
N2 N3 1.3100(11) yes
N2 C1 1.3567(12) yes
N3 C7 1.3947(12) yes
N3 B1 1.6263(13) yes
N4 C10 1.3617(13) yes
N4 C13 1.4520(15) yes
N4 C14 1.4484(15) yes
C1 C2 1.3977(13) yes
C2 C3 1.4014(15) yes
C2 H21 0.985(15) no
C3 C4 1.4071(13) yes
C3 H31 0.970(16) no
C4 C5 1.4910(14) yes
C5 C6 1.5238(14) yes
C5 H51 0.990(15) no
C5 H52 0.986(16) no
C6 H61 1.010(17) no
C6 H62 0.987(16) no
C6 H63 0.984(16) no
C7 C8 1.4052(13) yes
C7 C12 1.4008(13) yes
C8 C9 1.3818(14) yes
C8 H81 1.022(16) no
C9 C10 1.4172(14) yes
C9 H91 0.978(16) no
C10 C11 1.4187(14) yes
C11 C12 1.3764(14) yes
C11 H111 0.989(16) no
C12 H121 0.970(15) no
C13 H131 0.942(18) no
C13 H132 1.006(17) no
C13 H133 0.965(17) no
C14 H141 0.96(2) no
C14 H142 0.985(19) no
C14 H143 0.942(19) no

loop_
_geom_torsion_atom_site_label_1
_geom_torsion_atom_site_label_2
_geom_torsion_atom_site_label_3
_geom_torsion_atom_site_label_4
_geom_torsion
_geom_torsion_publ_flag
C4 N1 C1 N2 -177.88(9) no
C4 N1 C1 C2 0.10(12) no
B1 N1 C1 N2 -2.46(12) no
B1 N1 C1 C2 175.52(9) no
C1 N1 C4 C3 -0.16(11) no
C1 N1 C4 C5 -179.51(9) no
B1 N1 C4 C3 -173.09(12) no
B1 N1 C4 C5 7.6(2) no
C1 N1 B1 F1 117.25(9) no
C1 N1 B1 F2 -112.24(10) no
C1 N1 B1 N3 2.36(10) no
C4 N1 B1 F1 -69.87(17) no
C4 N1 B1 F2 60.64(18) no
C4 N1 B1 N3 175.25(13) no
C1 N2 N3 C7 -179.63(8) no
C1 N2 N3 B1 0.67(11) no
N3 N2 C1 N1 1.11(12) no
N3 N2 C1 C2 -176.20(11) no
N2 N3 C7 C8 -175.69(9) no
N2 N3 C7 C12 3.70(14) no
B1 N3 C7 C8 3.97(14) no
B1 N3 C7 C12 -176.65(9) no
N2 N3 B1 F1 -120.52(9) no
N2 N3 B1 F2 115.93(9) no
N2 N3 B1 N1 -1.88(10) no
C7 N3 B1 F1 59.80(12) no
C7 N3 B1 F2 -63.75(12) no
C7 N3 B1 N1 178.45(9) no
C13 N4 C10 C9 177.99(11) no
C13 N4 C10 C11 -2.62(17) no
C14 N4 C10 C9 4.01(17) no
C14 N4 C10 C11 -176.60(11) no
N1 C1 C2 C3 0.00(11) no
N2 C1 C2 C3 177.40(11) no
C1 C2 C3 C4 -0.09(12) no
C2 C3 C4 N1 0.16(12) no
C2 C3 C4 C5 179.44(10) no
N1 C4 C5 C6 179.51(9) no
C3 C4 C5 C6 0.32(16) no
N3 C7 C8 C9 179.07(9) no
C12 C7 C8 C9 -0.34(15) no
N3 C7 C12 C11 -179.08(10) no
C8 C7 C12 C11 0.31(16) no
C7 C8 C9 C10 0.19(16) no
C8 C9 C10 N4 179.41(11) no
C8 C9 C10 C11 0.00(16) no
N4 C10 C11 C12 -179.45(11) no
C9 C10 C11 C12 0.00(18) no
C10 C11 C12 C7 -0.13(16) no
